data_7003862
loop_
_publ_author_name
'Herrmann, Heike'
'Wadepohl, Hubert'
'Gade, Lutz H.'

_publ_section_title
;
 En route to zirconium hydrazides(2&#x2212;)
;
_journal_issue 16
_journal_name_full 'Dalton Transactions'
_journal_page_first 2111
_journal_page_last 2119
_journal_paper_doi 10.1039/b800682b
_journal_year 2008
_chemical_formula_sum 'C21 H41 Cl2 N3 Si2 Zr'
_chemical_formula_weight 553.87
_space_group_IT_number 14
_symmetry_cell_setting monoclinic
_symmetry_Int_Tables_number 14
_symmetry_space_group_name_Hall '-P 2ybc'
_symmetry_space_group_name_H-M 'P 1 21/c 1'
_atom_sites_solution_hydrogens geom
_atom_sites_solution_primary direct
_atom_sites_solution_secondary difmap
_audit_block_code ga_hh11a
_audit_creation_method SHELXL-97
_cell_angle_alpha 90.00
_cell_angle_beta 90.690(3)
_cell_angle_gamma 90.00
_cell_formula_units_Z 8
_cell_length_a 15.056(2)
_cell_length_b 21.423(3)
_cell_length_c 18.016(3)
_cell_measurement_temperature 150(2)
_cell_volume 5810.5(15)
_computing_cell_refinement 'SAINT (Bruker AXS, 1997-2006)'
_computing_data_collection 'SMART (Bruker AXS, 1997-2003)'
_computing_data_reduction 'SAINT (Bruker AXS, 1997-2006)'
_computing_molecular_graphics 'PLATON (Spek, 1980-2005)'
_computing_publication_material 'SHELXL-97 (Sheldrick, 1997)'
_computing_structure_refinement 'SHELXL-97 (Sheldrick, 1997)'
_computing_structure_solution 'DIRDIF (Beurskens, 1999)'
_diffrn_ambient_temperature 150(2)
_diffrn_measured_fraction_theta_full 1.000
_diffrn_measured_fraction_theta_max 1.000
_diffrn_measurement_device_type 'CCD area detector (Bruker AXS Smart 1000)'
_diffrn_measurement_method '\f- and \w-scans'
_diffrn_radiation_monochromator graphite
_diffrn_radiation_probe x-ray
_diffrn_radiation_type MoK\a
_diffrn_radiation_wavelength 0.71073
_diffrn_reflns_av_R_equivalents 0.0903
_diffrn_reflns_av_sigmaI/netI 0.0557
_diffrn_reflns_limit_h_max 19
_diffrn_reflns_limit_h_min -19
_diffrn_reflns_limit_k_max 28
_diffrn_reflns_limit_k_min 0
_diffrn_reflns_limit_l_max 23
_diffrn_reflns_limit_l_min 0
_diffrn_reflns_number 120143
_diffrn_reflns_theta_full 27.88
_diffrn_reflns_theta_max 27.88
_diffrn_reflns_theta_min 1.35
_diffrn_source 'fine-focus sealed tube'
_exptl_absorpt_coefficient_mu 0.657
_exptl_absorpt_correction_T_max 0.7464
_exptl_absorpt_correction_T_min 0.6838
_exptl_absorpt_correction_type multi-scan
_exptl_absorpt_process_details 'SADABS (Bruker AXS, 2004-2007)'
_exptl_crystal_colour colourless
_exptl_crystal_density_diffrn 1.266
_exptl_crystal_density_method 'not measured'
_exptl_crystal_description block
_exptl_crystal_F_000 2320
_exptl_crystal_size_max 0.20
_exptl_crystal_size_mid 0.20
_exptl_crystal_size_min 0.10
_refine_diff_density_max 0.560
_refine_diff_density_min -0.852
_refine_diff_density_rms 0.105
_refine_ls_abs_structure_details 'Flack H D (1983), Acta Cryst. A39, 876-881'
_refine_ls_extinction_method none
_refine_ls_goodness_of_fit_ref 1.096
_refine_ls_hydrogen_treatment constr
_refine_ls_matrix_type full
_refine_ls_number_parameters 545
_refine_ls_number_reflns 13856
_refine_ls_number_restraints 0
_refine_ls_restrained_S_all 1.096
_refine_ls_R_factor_all 0.0804
_refine_ls_R_factor_gt 0.0527
_refine_ls_shift/su_max 0.001
_refine_ls_shift/su_mean 0.000
_refine_ls_structure_factor_coef Fsqd
_refine_ls_weighting_details 'calc w=1/[\s^2^(Fo^2^)+(0.0646P)^2^+8.9328P] where P=(Fo^2^+2Fc^2^)/3'
_refine_ls_weighting_scheme calc
_refine_ls_wR_factor_gt 0.1396
_refine_ls_wR_factor_ref 0.1507
_reflns_number_gt 9446
_reflns_number_total 13856
_reflns_threshold_expression >2sigma(I)
_cod_data_source_file b800682b.txt
_cod_data_source_block complex_1
_cod_original_cell_volume 5810.5(14)
_cod_original_sg_symbol_H-M 'P 21/c'
_cod_database_code 7003862
_audit_block_refno 413

loop_
_symmetry_equiv_pos_as_xyz
'x, y, z'
'-x, y+1/2, -z+1/2'
'-x, -y, -z'
'x, -y-1/2, z-1/2'

loop_
_atom_site_label
_atom_site_type_symbol
_atom_site_fract_x
_atom_site_fract_y
_atom_site_fract_z
_atom_site_U_iso_or_equiv
_atom_site_adp_type
_atom_site_occupancy
_atom_site_symmetry_multiplicity
_atom_site_calc_flag
_atom_site_refinement_flags
_atom_site_disorder_assembly
_atom_site_disorder_group
C1 C 0.8827(3) 0.28615(19) 0.1641(2) 0.0269(8) Uani 1 1 d . . .
H1A H 0.8195 0.2767 0.1534 0.032 Uiso 1 1 calc R . .
H1B H 0.8860 0.3304 0.1797 0.032 Uiso 1 1 calc R . .
C2 C 0.9132(2) 0.24501(18) 0.2310(2) 0.0223(7) Uani 1 1 d . . .
C3 C 0.8889(3) 0.17478(18) 0.2200(2) 0.0242(8) Uani 1 1 d . . .
H3A H 0.9026 0.1525 0.2669 0.029 Uiso 1 1 calc R . .
H3B H 0.8240 0.1718 0.2114 0.029 Uiso 1 1 calc R . .
C4 C 0.8562(3) 0.2669(2) 0.2961(2) 0.0291(9) Uani 1 1 d . . .
H4A H 0.8687 0.2408 0.3396 0.044 Uiso 1 1 calc R . .
H4B H 0.7932 0.2635 0.2824 0.044 Uiso 1 1 calc R . .
H4C H 0.8704 0.3105 0.3077 0.044 Uiso 1 1 calc R . .
C5 C 1.0114(2) 0.25290(16) 0.2460(2) 0.0211(7) Uani 1 1 d . . .
C6 C 1.0453(3) 0.27782(18) 0.3107(2) 0.0268(8) Uani 1 1 d . . .
H6 H 1.0057 0.2924 0.3476 0.032 Uiso 1 1 calc R . .
C7 C 1.1352(3) 0.2821(2) 0.3231(2) 0.0348(10) Uani 1 1 d . . .
H7 H 1.1582 0.2988 0.3681 0.042 Uiso 1 1 calc R . .
C8 C 1.1912(3) 0.2613(2) 0.2681(2) 0.0367(10) Uani 1 1 d . . .
H8 H 1.2538 0.2631 0.2748 0.044 Uiso 1 1 calc R . .
C9 C 1.1545(3) 0.2380(2) 0.2032(2) 0.0301(9) Uani 1 1 d . . .
H9 H 1.1931 0.2247 0.1651 0.036 Uiso 1 1 calc R . .
C10 C 1.0244(3) 0.3276(2) -0.0333(3) 0.0410(11) Uani 1 1 d . . .
H10A H 1.0789 0.3067 -0.0163 0.061 Uiso 1 1 calc R . .
H10B H 1.0398 0.3655 -0.0607 0.061 Uiso 1 1 calc R . .
H10C H 0.9906 0.2994 -0.0659 0.061 Uiso 1 1 calc R . .
C11 C 1.0232(4) 0.3992(2) 0.1115(3) 0.0540(14) Uani 1 1 d . . .
H11A H 0.9933 0.4029 0.1593 0.081 Uiso 1 1 calc R . .
H11B H 1.0297 0.4407 0.0893 0.081 Uiso 1 1 calc R . .
H11C H 1.0821 0.3806 0.1193 0.081 Uiso 1 1 calc R . .
C12 C 0.8510(3) 0.3904(2) 0.0163(3) 0.0400(11) Uani 1 1 d . . .
C13 C 0.8769(5) 0.4435(4) -0.0359(5) 0.119(4) Uani 1 1 d . . .
H13A H 0.8261 0.4716 -0.0431 0.178 Uiso 1 1 calc R . .
H13B H 0.8943 0.4262 -0.0839 0.178 Uiso 1 1 calc R . .
H13C H 0.9268 0.4668 -0.0142 0.178 Uiso 1 1 calc R . .
C14 C 0.8014(4) 0.4205(3) 0.0800(4) 0.0704(19) Uani 1 1 d . . .
H14A H 0.7527 0.4461 0.0600 0.106 Uiso 1 1 calc R . .
H14B H 0.8423 0.4468 0.1088 0.106 Uiso 1 1 calc R . .
H14C H 0.7771 0.3879 0.1121 0.106 Uiso 1 1 calc R . .
C15 C 0.7891(5) 0.3448(4) -0.0208(5) 0.099(3) Uani 1 1 d . . .
H15A H 0.7755 0.3109 0.0138 0.148 Uiso 1 1 calc R . .
H15B H 0.8174 0.3276 -0.0650 0.148 Uiso 1 1 calc R . .
H15C H 0.7341 0.3662 -0.0353 0.148 Uiso 1 1 calc R . .
C16 C 1.0045(3) 0.0453(2) 0.2602(2) 0.0424(11) Uani 1 1 d . . .
H16A H 1.0489 0.0776 0.2708 0.064 Uiso 1 1 calc R . .
H16B H 1.0337 0.0044 0.2587 0.064 Uiso 1 1 calc R . .
H16C H 0.9597 0.0453 0.2992 0.064 Uiso 1 1 calc R . .
C17 C 1.0275(3) 0.0377(2) 0.0939(2) 0.0356(10) Uani 1 1 d . . .
H17A H 1.0009 0.0474 0.0454 0.053 Uiso 1 1 calc R . .
H17B H 1.0389 -0.0072 0.0973 0.053 Uiso 1 1 calc R . .
H17C H 1.0835 0.0606 0.0999 0.053 Uiso 1 1 calc R . .
C18 C 0.8419(3) 0.0163(2) 0.1595(3) 0.0423(11) Uani 1 1 d . . .
C19 C 0.7990(4) 0.0288(3) 0.0851(4) 0.083(2) Uani 1 1 d . . .
H19A H 0.7487 0.0004 0.0776 0.124 Uiso 1 1 calc R . .
H19B H 0.8425 0.0223 0.0458 0.124 Uiso 1 1 calc R . .
H19C H 0.7778 0.0721 0.0833 0.124 Uiso 1 1 calc R . .
C20 C 0.7782(4) 0.0315(3) 0.2205(4) 0.076(2) Uani 1 1 d . . .
H20A H 0.7558 0.0741 0.2138 0.114 Uiso 1 1 calc R . .
H20B H 0.8090 0.0284 0.2686 0.114 Uiso 1 1 calc R . .
H20C H 0.7285 0.0021 0.2190 0.114 Uiso 1 1 calc R . .
C21 C 0.8618(4) -0.0534(2) 0.1651(4) 0.0636(16) Uani 1 1 d . . .
H21A H 0.8063 -0.0770 0.1608 0.095 Uiso 1 1 calc R . .
H21B H 0.8903 -0.0623 0.2132 0.095 Uiso 1 1 calc R . .
H21C H 0.9017 -0.0656 0.1250 0.095 Uiso 1 1 calc R . .
C51 C 0.3924(2) 0.12210(17) 0.0355(2) 0.0227(7) Uani 1 1 d . . .
H51A H 0.3274 0.1211 0.0434 0.027 Uiso 1 1 calc R . .
H51B H 0.4094 0.0810 0.0149 0.027 Uiso 1 1 calc R . .
C52 C 0.4119(2) 0.17272(17) -0.0241(2) 0.0220(7) Uani 1 1 d . . .
C53 C 0.3806(3) 0.23909(18) -0.0008(3) 0.0326(9) Uani 1 1 d . . .
H53A H 0.3810 0.2662 -0.0453 0.039 Uiso 1 1 calc R . .
H53B H 0.3183 0.2361 0.0158 0.039 Uiso 1 1 calc R . .
C54 C 0.3541(2) 0.15468(19) -0.0906(2) 0.0282(8) Uani 1 1 d . . .
H54A H 0.3627 0.1849 -0.1307 0.042 Uiso 1 1 calc R . .
H54B H 0.2916 0.1546 -0.0761 0.042 Uiso 1 1 calc R . .
H54C H 0.3707 0.1129 -0.1077 0.042 Uiso 1 1 calc R . .
C55 C 0.5097(2) 0.17509(17) -0.0431(2) 0.0244(8) Uani 1 1 d . . .
C56 C 0.5402(3) 0.1699(2) -0.1152(2) 0.0326(9) Uani 1 1 d . . .
H56 H 0.4996 0.1637 -0.1553 0.039 Uiso 1 1 calc R . .
C57 C 0.6302(3) 0.1738(2) -0.1279(3) 0.0415(11) Uani 1 1 d . . .
H57 H 0.6519 0.1714 -0.1771 0.050 Uiso 1 1 calc R . .
C58 C 0.6883(3) 0.1812(2) -0.0695(3) 0.0403(11) Uani 1 1 d . . .
H58 H 0.7506 0.1825 -0.0774 0.048 Uiso 1 1 calc R . .
C59 C 0.6548(3) 0.1867(2) 0.0007(3) 0.0353(10) Uani 1 1 d . . .
H59 H 0.6951 0.1914 0.0412 0.042 Uiso 1 1 calc R . .
C60 C 0.5171(4) 0.0824(3) 0.2462(3) 0.0659(17) Uani 1 1 d . . .
H60A H 0.5736 0.0997 0.2290 0.099 Uiso 1 1 calc R . .
H60B H 0.5286 0.0447 0.2756 0.099 Uiso 1 1 calc R . .
H60C H 0.4869 0.1134 0.2769 0.099 Uiso 1 1 calc R . .
C61 C 0.5032(3) -0.0005(2) 0.1126(3) 0.0472(12) Uani 1 1 d . . .
H61A H 0.4683 -0.0115 0.0681 0.071 Uiso 1 1 calc R . .
H61B H 0.5096 -0.0374 0.1444 0.071 Uiso 1 1 calc R . .
H61C H 0.5620 0.0142 0.0979 0.071 Uiso 1 1 calc R . .
C62 C 0.3330(4) 0.0344(3) 0.1952(3) 0.0552(15) Uani 1 1 d . . .
C63 C 0.2806(5) 0.0897(3) 0.2230(5) 0.095(3) Uani 1 1 d . . .
H63A H 0.2764 0.1214 0.1839 0.142 Uiso 1 1 calc R . .
H63B H 0.3106 0.1075 0.2667 0.142 Uiso 1 1 calc R . .
H63C H 0.2207 0.0761 0.2365 0.142 Uiso 1 1 calc R . .
C64 C 0.2818(4) 0.0023(3) 0.1319(4) 0.075(2) Uani 1 1 d . . .
H64A H 0.2269 -0.0158 0.1511 0.113 Uiso 1 1 calc R . .
H64B H 0.3186 -0.0308 0.1107 0.113 Uiso 1 1 calc R . .
H64C H 0.2672 0.0331 0.0933 0.113 Uiso 1 1 calc R . .
C65 C 0.3463(5) -0.0133(4) 0.2582(4) 0.086(2) Uani 1 1 d . . .
H65A H 0.3772 0.0067 0.3001 0.129 Uiso 1 1 calc R . .
H65B H 0.3818 -0.0484 0.2403 0.129 Uiso 1 1 calc R . .
H65C H 0.2883 -0.0285 0.2745 0.129 Uiso 1 1 calc R . .
C66 C 0.5007(5) 0.3651(3) -0.0450(4) 0.0710(18) Uani 1 1 d . . .
H66A H 0.5529 0.3388 -0.0532 0.107 Uiso 1 1 calc R . .
H66B H 0.5177 0.4092 -0.0484 0.107 Uiso 1 1 calc R . .
H66C H 0.4552 0.3558 -0.0827 0.107 Uiso 1 1 calc R . .
C67 C 0.5421(4) 0.3679(3) 0.1183(4) 0.076(2) Uani 1 1 d . . .
H67A H 0.5211 0.3568 0.1679 0.115 Uiso 1 1 calc R . .
H67B H 0.5552 0.4127 0.1166 0.115 Uiso 1 1 calc R . .
H67C H 0.5961 0.3442 0.1075 0.115 Uiso 1 1 calc R . .
C68 C 0.3526(4) 0.3986(3) 0.0648(5) 0.077(2) Uani 1 1 d . . .
C69 C 0.2824(4) 0.3864(3) 0.0059(7) 0.127(4) Uani 1 1 d . . .
H69A H 0.2559 0.3452 0.0141 0.190 Uiso 1 1 calc R . .
H69B H 0.3096 0.3875 -0.0432 0.190 Uiso 1 1 calc R . .
H69C H 0.2362 0.4185 0.0087 0.190 Uiso 1 1 calc R . .
C70 C 0.3176(7) 0.3841(4) 0.1407(7) 0.159(6) Uani 1 1 d . . .
H70A H 0.2671 0.4115 0.1512 0.239 Uiso 1 1 calc R . .
H70B H 0.3646 0.3911 0.1780 0.239 Uiso 1 1 calc R . .
H70C H 0.2983 0.3405 0.1425 0.239 Uiso 1 1 calc R . .
C71 C 0.3805(5) 0.4681(3) 0.0611(5) 0.099(3) Uani 1 1 d . . .
H71A H 0.3298 0.4945 0.0740 0.149 Uiso 1 1 calc R . .
H71B H 0.3997 0.4781 0.0107 0.149 Uiso 1 1 calc R . .
H71C H 0.4295 0.4757 0.0962 0.149 Uiso 1 1 calc R . .
Cl1 Cl 1.14274(6) 0.18170(5) 0.03331(6) 0.0329(2) Uani 1 1 d . . .
Cl2 Cl 0.92477(7) 0.15607(5) -0.03137(5) 0.0294(2) Uani 1 1 d . . .
Cl51 Cl 0.64789(8) 0.22067(8) 0.17896(8) 0.0586(4) Uani 1 1 d . . .
Cl52 Cl 0.43177(8) 0.24236(7) 0.24609(8) 0.0581(4) Uani 1 1 d . . .
N1 N 0.9326(2) 0.27933(15) 0.09431(17) 0.0236(7) Uani 1 1 d . . .
N2 N 0.9336(2) 0.14194(14) 0.15927(17) 0.0223(6) Uani 1 1 d . . .
N3 N 1.0664(2) 0.23319(14) 0.19172(17) 0.0224(6) Uani 1 1 d . . .
N51 N 0.4365(2) 0.12909(16) 0.10861(17) 0.0257(7) Uani 1 1 d . . .
N52 N 0.4331(2) 0.26984(16) 0.0582(2) 0.0347(8) Uani 1 1 d . . .
N53 N 0.5668(2) 0.18555(15) 0.01455(19) 0.0270(7) Uani 1 1 d . . .
Si1 Si 0.95600(8) 0.34849(5) 0.04806(6) 0.0269(2) Uani 1 1 d . . .
Si2 Si 0.94981(7) 0.06133(5) 0.16847(6) 0.0257(2) Uani 1 1 d . . .
Si51 Si 0.44522(8) 0.06237(6) 0.16433(6) 0.0333(3) Uani 1 1 d . . .
Si52 Si 0.45559(9) 0.34912(6) 0.04885(9) 0.0461(4) Uani 1 1 d . . .
Zr1 Zr 0.99290(2) 0.196048(16) 0.083741(19) 0.01944(9) Uani 1 1 d . . .
Zr51 Zr 0.49682(2) 0.21103(2) 0.12758(2) 0.03096(11) Uani 1 1 d . . .

loop_
_atom_site_aniso_label
_atom_site_aniso_U_11
_atom_site_aniso_U_22
_atom_site_aniso_U_33
_atom_site_aniso_U_23
_atom_site_aniso_U_13
_atom_site_aniso_U_12
C1 0.0245(19) 0.031(2) 0.025(2) 0.0008(16) 0.0045(15) 0.0059(16)
C2 0.0204(18) 0.0283(19) 0.0183(17) -0.0017(14) 0.0017(14) -0.0006(15)
C3 0.0251(19) 0.0294(19) 0.0183(18) -0.0004(15) 0.0033(14) -0.0049(15)
C4 0.0231(19) 0.038(2) 0.026(2) -0.0075(17) 0.0075(16) -0.0006(17)
C5 0.0226(18) 0.0192(17) 0.0216(18) 0.0004(14) 0.0033(14) 0.0014(14)
C6 0.027(2) 0.031(2) 0.0227(19) -0.0062(16) 0.0014(15) -0.0039(16)
C7 0.030(2) 0.046(3) 0.028(2) -0.0088(18) -0.0037(17) -0.0061(19)
C8 0.021(2) 0.052(3) 0.037(2) -0.008(2) -0.0013(17) -0.0023(19)
C9 0.0180(18) 0.041(2) 0.032(2) -0.0050(18) 0.0032(16) 0.0009(16)
C10 0.045(3) 0.036(2) 0.042(3) 0.006(2) 0.021(2) 0.002(2)
C11 0.057(3) 0.039(3) 0.065(4) -0.014(2) 0.007(3) -0.020(2)
C12 0.045(3) 0.033(2) 0.041(3) 0.008(2) 0.008(2) 0.012(2)
C13 0.105(6) 0.114(6) 0.139(7) 0.098(6) 0.070(6) 0.062(5)
C14 0.063(4) 0.074(4) 0.075(4) 0.018(3) 0.023(3) 0.037(3)
C15 0.070(5) 0.107(6) 0.118(7) -0.037(5) -0.051(5) 0.033(4)
C16 0.050(3) 0.042(3) 0.035(3) 0.011(2) 0.001(2) 0.005(2)
C17 0.038(2) 0.031(2) 0.037(2) -0.0005(18) 0.0051(19) 0.0055(18)
C18 0.037(3) 0.031(2) 0.059(3) 0.006(2) -0.002(2) -0.0089(19)
C19 0.060(4) 0.093(5) 0.095(5) 0.026(4) -0.036(4) -0.039(4)
C20 0.046(3) 0.060(4) 0.122(6) -0.018(4) 0.035(4) -0.023(3)
C21 0.064(4) 0.031(3) 0.095(5) -0.006(3) -0.004(3) -0.018(3)
C51 0.0180(17) 0.0273(19) 0.0229(18) -0.0009(15) 0.0014(14) -0.0012(14)
C52 0.0163(17) 0.0188(17) 0.031(2) 0.0039(15) -0.0029(15) -0.0014(14)
C53 0.0204(19) 0.0222(19) 0.055(3) -0.0039(18) -0.0077(18) 0.0027(15)
C54 0.0173(18) 0.034(2) 0.033(2) 0.0071(17) -0.0032(15) -0.0012(16)
C55 0.0207(18) 0.0177(17) 0.035(2) 0.0050(15) -0.0001(15) 0.0027(14)
C56 0.028(2) 0.037(2) 0.032(2) 0.0077(18) 0.0012(17) -0.0022(18)
C57 0.033(2) 0.053(3) 0.039(3) 0.009(2) 0.011(2) -0.002(2)
C58 0.020(2) 0.056(3) 0.046(3) 0.008(2) 0.0072(19) 0.0016(19)
C59 0.0146(18) 0.045(3) 0.047(3) 0.005(2) 0.0001(17) -0.0010(17)
C60 0.079(4) 0.086(4) 0.032(3) 0.006(3) -0.016(3) 0.027(4)
C61 0.048(3) 0.041(3) 0.052(3) 0.006(2) 0.006(2) 0.017(2)
C62 0.048(3) 0.059(3) 0.059(3) 0.033(3) 0.022(3) 0.015(3)
C63 0.069(4) 0.090(5) 0.127(7) 0.037(5) 0.066(5) 0.036(4)
C64 0.038(3) 0.080(4) 0.108(6) 0.049(4) -0.004(3) -0.012(3)
C65 0.074(5) 0.106(6) 0.077(5) 0.063(4) 0.021(4) 0.019(4)
C66 0.074(4) 0.047(3) 0.093(5) 0.006(3) 0.020(4) -0.024(3)
C67 0.055(4) 0.063(4) 0.111(6) -0.031(4) -0.002(4) -0.027(3)
C68 0.054(4) 0.030(3) 0.146(7) -0.008(3) 0.019(4) 0.003(3)
C69 0.041(4) 0.059(4) 0.279(13) -0.041(6) -0.029(6) 0.020(3)
C70 0.139(9) 0.098(7) 0.244(14) 0.014(8) 0.133(10) 0.055(6)
C71 0.080(5) 0.030(3) 0.189(9) -0.021(4) -0.012(5) 0.008(3)
Cl1 0.0219(5) 0.0475(6) 0.0293(5) -0.0048(4) 0.0074(4) 0.0038(4)
Cl2 0.0305(5) 0.0376(5) 0.0200(4) -0.0009(4) -0.0026(4) -0.0031(4)
Cl51 0.0234(5) 0.0979(11) 0.0543(8) -0.0280(7) -0.0112(5) -0.0013(6)
Cl52 0.0355(6) 0.0861(10) 0.0527(8) -0.0424(7) 0.0029(5) 0.0008(6)
N1 0.0252(16) 0.0254(16) 0.0202(15) 0.0010(12) 0.0038(13) 0.0030(13)
N2 0.0205(15) 0.0262(16) 0.0203(15) 0.0001(12) 0.0016(12) -0.0022(12)
N3 0.0170(15) 0.0255(16) 0.0248(16) -0.0036(13) 0.0020(12) 0.0001(12)
N51 0.0171(15) 0.0376(19) 0.0225(16) -0.0013(14) -0.0005(12) 0.0029(13)
N52 0.0193(16) 0.0258(17) 0.059(2) -0.0122(16) -0.0027(16) 0.0001(13)
N53 0.0149(15) 0.0286(17) 0.0374(19) -0.0015(14) -0.0039(13) -0.0010(13)
Si1 0.0300(6) 0.0207(5) 0.0302(6) -0.0017(4) 0.0090(5) -0.0025(4)
Si2 0.0264(5) 0.0251(5) 0.0255(5) 0.0022(4) -0.0005(4) -0.0014(4)
Si51 0.0296(6) 0.0431(7) 0.0272(6) 0.0064(5) 0.0014(5) 0.0131(5)
Si52 0.0288(7) 0.0271(6) 0.0827(11) -0.0113(6) 0.0072(7) -0.0074(5)
Zr1 0.01739(17) 0.02315(18) 0.01783(17) -0.00017(13) 0.00251(13) 0.00078(13)
Zr51 0.01705(19) 0.0384(2) 0.0374(2) -0.01463(18) -0.00273(16) 0.00116(16)

loop_
_atom_type_symbol
_atom_type_description
_atom_type_scat_dispersion_real
_atom_type_scat_dispersion_imag
_atom_type_scat_source
C C 0.0033 0.0016 'International Tables Vol C Tables 4.2.6.8 and 6.1.1.4'
H H 0.0000 0.0000 'International Tables Vol C Tables 4.2.6.8 and 6.1.1.4'
Cl Cl 0.1484 0.1585 'International Tables Vol C Tables 4.2.6.8 and 6.1.1.4'
N N 0.0061 0.0033 'International Tables Vol C Tables 4.2.6.8 and 6.1.1.4'
Si Si 0.0817 0.0704 'International Tables Vol C Tables 4.2.6.8 and 6.1.1.4'
Zr Zr -2.9673 0.5597 'International Tables Vol C Tables 4.2.6.8 and 6.1.1.4'

loop_
_geom_angle_atom_site_label_1
_geom_angle_atom_site_label_2
_geom_angle_atom_site_label_3
_geom_angle
_geom_angle_site_symmetry_1
_geom_angle_site_symmetry_3
_geom_angle_publ_flag
N1 C1 C2 116.9(3) . . ?
N1 C1 H1A 108.1 . . ?
C2 C1 H1A 108.1 . . ?
N1 C1 H1B 108.1 . . ?
C2 C1 H1B 108.1 . . ?
H1A C1 H1B 107.3 . . ?
C5 C2 C4 112.6(3) . . ?
C5 C2 C1 110.8(3) . . ?
C4 C2 C1 104.8(3) . . ?
C5 C2 C3 111.0(3) . . ?
C4 C2 C3 105.0(3) . . ?
C1 C2 C3 112.4(3) . . ?
N2 C3 C2 116.5(3) . . ?
N2 C3 H3A 108.2 . . ?
C2 C3 H3A 108.2 . . ?
N2 C3 H3B 108.2 . . ?
C2 C3 H3B 108.2 . . ?
H3A C3 H3B 107.3 . . ?
C2 C4 H4A 109.5 . . ?
C2 C4 H4B 109.5 . . ?
H4A C4 H4B 109.5 . . ?
C2 C4 H4C 109.5 . . ?
H4A C4 H4C 109.5 . . ?
H4B C4 H4C 109.5 . . ?
N3 C5 C6 120.6(3) . . ?
N3 C5 C2 116.1(3) . . ?
C6 C5 C2 123.3(3) . . ?
C7 C6 C5 121.3(4) . . ?
C7 C6 H6 119.4 . . ?
C5 C6 H6 119.4 . . ?
C6 C7 C8 118.2(4) . . ?
C6 C7 H7 120.9 . . ?
C8 C7 H7 120.9 . . ?
C9 C8 C7 118.8(4) . . ?
C9 C8 H8 120.6 . . ?
C7 C8 H8 120.6 . . ?
N3 C9 C8 122.9(4) . . ?
N3 C9 H9 118.6 . . ?
C8 C9 H9 118.6 . . ?
Si1 C10 H10A 109.5 . . ?
Si1 C10 H10B 109.5 . . ?
H10A C10 H10B 109.5 . . ?
Si1 C10 H10C 109.5 . . ?
H10A C10 H10C 109.5 . . ?
H10B C10 H10C 109.5 . . ?
Si1 C11 H11A 109.5 . . ?
Si1 C11 H11B 109.5 . . ?
H11A C11 H11B 109.5 . . ?
Si1 C11 H11C 109.5 . . ?
H11A C11 H11C 109.5 . . ?
H11B C11 H11C 109.5 . . ?
C15 C12 C14 107.7(5) . . ?
C15 C12 C13 111.8(6) . . ?
C14 C12 C13 106.2(5) . . ?
C15 C12 Si1 109.7(4) . . ?
C14 C12 Si1 112.9(4) . . ?
C13 C12 Si1 108.6(4) . . ?
C12 C13 H13A 109.5 . . ?
C12 C13 H13B 109.5 . . ?
H13A C13 H13B 109.5 . . ?
C12 C13 H13C 109.5 . . ?
H13A C13 H13C 109.5 . . ?
H13B C13 H13C 109.5 . . ?
C12 C14 H14A 109.5 . . ?
C12 C14 H14B 109.5 . . ?
H14A C14 H14B 109.5 . . ?
C12 C14 H14C 109.5 . . ?
H14A C14 H14C 109.5 . . ?
H14B C14 H14C 109.5 . . ?
C12 C15 H15A 109.5 . . ?
C12 C15 H15B 109.5 . . ?
H15A C15 H15B 109.5 . . ?
C12 C15 H15C 109.5 . . ?
H15A C15 H15C 109.5 . . ?
H15B C15 H15C 109.5 . . ?
Si2 C16 H16A 109.5 . . ?
Si2 C16 H16B 109.5 . . ?
H16A C16 H16B 109.5 . . ?
Si2 C16 H16C 109.5 . . ?
H16A C16 H16C 109.5 . . ?
H16B C16 H16C 109.5 . . ?
Si2 C17 H17A 109.5 . . ?
Si2 C17 H17B 109.5 . . ?
H17A C17 H17B 109.5 . . ?
Si2 C17 H17C 109.5 . . ?
H17A C17 H17C 109.5 . . ?
H17B C17 H17C 109.5 . . ?
C20 C18 C19 110.0(5) . . ?
C20 C18 C21 106.8(5) . . ?
C19 C18 C21 108.4(5) . . ?
C20 C18 Si2 112.4(4) . . ?
C19 C18 Si2 110.1(4) . . ?
C21 C18 Si2 109.0(4) . . ?
C18 C19 H19A 109.5 . . ?
C18 C19 H19B 109.5 . . ?
H19A C19 H19B 109.5 . . ?
C18 C19 H19C 109.5 . . ?
H19A C19 H19C 109.5 . . ?
H19B C19 H19C 109.5 . . ?
C18 C20 H20A 109.5 . . ?
C18 C20 H20B 109.5 . . ?
H20A C20 H20B 109.5 . . ?
C18 C20 H20C 109.5 . . ?
H20A C20 H20C 109.5 . . ?
H20B C20 H20C 109.5 . . ?
C18 C21 H21A 109.5 . . ?
C18 C21 H21B 109.5 . . ?
H21A C21 H21B 109.5 . . ?
C18 C21 H21C 109.5 . . ?
H21A C21 H21C 109.5 . . ?
H21B C21 H21C 109.5 . . ?
N51 C51 C52 117.3(3) . . ?
N51 C51 H51A 108.0 . . ?
C52 C51 H51A 108.0 . . ?
N51 C51 H51B 108.0 . . ?
C52 C51 H51B 108.0 . . ?
H51A C51 H51B 107.2 . . ?
C55 C52 C54 112.3(3) . . ?
C55 C52 C53 109.2(3) . . ?
C54 C52 C53 105.8(3) . . ?
C55 C52 C51 111.7(3) . . ?
C54 C52 C51 104.8(3) . . ?
C53 C52 C51 112.9(3) . . ?
N52 C53 C52 116.2(3) . . ?
N52 C53 H53A 108.2 . . ?
C52 C53 H53A 108.2 . . ?
N52 C53 H53B 108.2 . . ?
C52 C53 H53B 108.2 . . ?
H53A C53 H53B 107.4 . . ?
C52 C54 H54A 109.5 . . ?
C52 C54 H54B 109.5 . . ?
H54A C54 H54B 109.5 . . ?
C52 C54 H54C 109.5 . . ?
H54A C54 H54C 109.5 . . ?
H54B C54 H54C 109.5 . . ?
N53 C55 C56 121.0(4) . . ?
N53 C55 C52 116.2(3) . . ?
C56 C55 C52 122.7(4) . . ?
C57 C56 C55 119.1(4) . . ?
C57 C56 H56 120.4 . . ?
C55 C56 H56 120.4 . . ?
C58 C57 C56 120.0(4) . . ?
C58 C57 H57 120.0 . . ?
C56 C57 H57 120.0 . . ?
C57 C58 C59 118.6(4) . . ?
C57 C58 H58 120.7 . . ?
C59 C58 H58 120.7 . . ?
N53 C59 C58 122.8(4) . . ?
N53 C59 H59 118.6 . . ?
C58 C59 H59 118.6 . . ?
Si51 C60 H60A 109.5 . . ?
Si51 C60 H60B 109.5 . . ?
H60A C60 H60B 109.5 . . ?
Si51 C60 H60C 109.5 . . ?
H60A C60 H60C 109.5 . . ?
H60B C60 H60C 109.5 . . ?
Si51 C61 H61A 109.5 . . ?
Si51 C61 H61B 109.5 . . ?
H61A C61 H61B 109.5 . . ?
Si51 C61 H61C 109.5 . . ?
H61A C61 H61C 109.5 . . ?
H61B C61 H61C 109.5 . . ?
C63 C62 C64 109.8(6) . . ?
C63 C62 C65 109.8(5) . . ?
C64 C62 C65 108.2(5) . . ?
C63 C62 Si51 108.8(4) . . ?
C64 C62 Si51 111.6(4) . . ?
C65 C62 Si51 108.7(4) . . ?
C62 C63 H63A 109.5 . . ?
C62 C63 H63B 109.5 . . ?
H63A C63 H63B 109.5 . . ?
C62 C63 H63C 109.5 . . ?
H63A C63 H63C 109.5 . . ?
H63B C63 H63C 109.5 . . ?
C62 C64 H64A 109.5 . . ?
C62 C64 H64B 109.5 . . ?
H64A C64 H64B 109.5 . . ?
C62 C64 H64C 109.5 . . ?
H64A C64 H64C 109.5 . . ?
H64B C64 H64C 109.5 . . ?
C62 C65 H65A 109.5 . . ?
C62 C65 H65B 109.5 . . ?
H65A C65 H65B 109.5 . . ?
C62 C65 H65C 109.5 . . ?
H65A C65 H65C 109.5 . . ?
H65B C65 H65C 109.5 . . ?
Si52 C66 H66A 109.5 . . ?
Si52 C66 H66B 109.5 . . ?
H66A C66 H66B 109.5 . . ?
Si52 C66 H66C 109.5 . . ?
H66A C66 H66C 109.5 . . ?
H66B C66 H66C 109.5 . . ?
Si52 C67 H67A 109.5 . . ?
Si52 C67 H67B 109.5 . . ?
H67A C67 H67B 109.5 . . ?
Si52 C67 H67C 109.5 . . ?
H67A C67 H67C 109.5 . . ?
H67B C67 H67C 109.5 . . ?
C70 C68 C69 110.7(8) . . ?
C70 C68 C71 109.6(7) . . ?
C69 C68 C71 108.9(7) . . ?
C70 C68 Si52 108.5(5) . . ?
C69 C68 Si52 111.2(5) . . ?
C71 C68 Si52 107.9(4) . . ?
C68 C69 H69A 109.5 . . ?
C68 C69 H69B 109.5 . . ?
H69A C69 H69B 109.5 . . ?
C68 C69 H69C 109.5 . . ?
H69A C69 H69C 109.5 . . ?
H69B C69 H69C 109.5 . . ?
C68 C70 H70A 109.5 . . ?
C68 C70 H70B 109.5 . . ?
H70A C70 H70B 109.5 . . ?
C68 C70 H70C 109.5 . . ?
H70A C70 H70C 109.5 . . ?
H70B C70 H70C 109.5 . . ?
C68 C71 H71A 109.5 . . ?
C68 C71 H71B 109.5 . . ?
H71A C71 H71B 109.5 . . ?
C68 C71 H71C 109.5 . . ?
H71A C71 H71C 109.5 . . ?
H71B C71 H71C 109.5 . . ?
C1 N1 Si1 115.5(2) . . ?
C1 N1 Zr1 113.7(2) . . ?
Si1 N1 Zr1 128.05(17) . . ?
C3 N2 Si2 117.8(2) . . ?
C3 N2 Zr1 116.1(2) . . ?
Si2 N2 Zr1 124.82(17) . . ?
C9 N3 C5 118.3(3) . . ?
C9 N3 Zr1 127.1(3) . . ?
C5 N3 Zr1 114.5(2) . . ?
C51 N51 Si51 117.3(3) . . ?
C51 N51 Zr51 116.1(2) . . ?
Si51 N51 Zr51 125.92(18) . . ?
C53 N52 Si52 118.0(3) . . ?
C53 N52 Zr51 114.6(3) . . ?
Si52 N52 Zr51 125.47(19) . . ?
C59 N53 C55 118.3(4) . . ?
C59 N53 Zr51 127.1(3) . . ?
C55 N53 Zr51 114.3(2) . . ?
N1 Si1 C10 106.88(18) . . ?
N1 Si1 C11 108.3(2) . . ?
C10 Si1 C11 108.8(2) . . ?
N1 Si1 C12 111.96(19) . . ?
C10 Si1 C12 110.1(2) . . ?
C11 Si1 C12 110.7(2) . . ?
N2 Si2 C17 106.72(18) . . ?
N2 Si2 C16 108.95(19) . . ?
C17 Si2 C16 108.3(2) . . ?
N2 Si2 C18 112.03(18) . . ?
C17 Si2 C18 110.2(2) . . ?
C16 Si2 C18 110.5(2) . . ?
N51 Si51 C61 109.6(2) . . ?
N51 Si51 C60 107.7(2) . . ?
C61 Si51 C60 106.9(3) . . ?
N51 Si51 C62 111.60(19) . . ?
C61 Si51 C62 110.2(3) . . ?
C60 Si51 C62 110.7(3) . . ?
N52 Si52 C67 106.5(3) . . ?
N52 Si52 C66 110.0(2) . . ?
C67 Si52 C66 108.3(3) . . ?
N52 Si52 C68 111.7(2) . . ?
C67 Si52 C68 110.3(3) . . ?
C66 Si52 C68 110.0(3) . . ?
N2 Zr1 N1 104.07(12) . . ?
N2 Zr1 N3 81.04(12) . . ?
N1 Zr1 N3 80.27(12) . . ?
N2 Zr1 Cl2 100.74(9) . . ?
N1 Zr1 Cl2 101.81(9) . . ?
N3 Zr1 Cl2 176.77(8) . . ?
N2 Zr1 Cl1 126.58(9) . . ?
N1 Zr1 Cl1 124.21(9) . . ?
N3 Zr1 Cl1 85.62(8) . . ?
Cl2 Zr1 Cl1 91.15(4) . . ?
N51 Zr51 N52 103.37(13) . . ?
N51 Zr51 N53 81.77(12) . . ?
N52 Zr51 N53 79.87(13) . . ?
N51 Zr51 Cl52 101.72(10) . . ?
N52 Zr51 Cl52 100.18(11) . . ?
N53 Zr51 Cl52 176.35(8) . . ?
N51 Zr51 Cl51 123.65(10) . . ?
N52 Zr51 Cl51 127.96(11) . . ?
N53 Zr51 Cl51 85.63(8) . . ?
Cl52 Zr51 Cl51 91.52(5) . . ?

loop_
_geom_bond_atom_site_label_1
_geom_bond_atom_site_label_2
_geom_bond_distance
_geom_bond_site_symmetry_2
_geom_bond_publ_flag
C1 N1 1.481(5) . ?
C1 C2 1.557(5) . ?
C1 H1A 0.9900 . ?
C1 H1B 0.9900 . ?
C2 C5 1.509(5) . ?
C2 C4 1.535(5) . ?
C2 C3 1.561(5) . ?
C3 N2 1.470(5) . ?
C3 H3A 0.9900 . ?
C3 H3B 0.9900 . ?
C4 H4A 0.9800 . ?
C4 H4B 0.9800 . ?
C4 H4C 0.9800 . ?
C5 N3 1.357(5) . ?
C5 C6 1.374(5) . ?
C6 C7 1.371(6) . ?
C6 H6 0.9500 . ?
C7 C8 1.382(6) . ?
C7 H7 0.9500 . ?
C8 C9 1.381(6) . ?
C8 H8 0.9500 . ?
C9 N3 1.343(5) . ?
C9 H9 0.9500 . ?
C10 Si1 1.857(4) . ?
C10 H10A 0.9800 . ?
C10 H10B 0.9800 . ?
C10 H10C 0.9800 . ?
C11 Si1 1.867(5) . ?
C11 H11A 0.9800 . ?
C11 H11B 0.9800 . ?
C11 H11C 0.9800 . ?
C12 C15 1.500(8) . ?
C12 C14 1.520(7) . ?
C12 C13 1.531(7) . ?
C12 Si1 1.900(5) . ?
C13 H13A 0.9800 . ?
C13 H13B 0.9800 . ?
C13 H13C 0.9800 . ?
C14 H14A 0.9800 . ?
C14 H14B 0.9800 . ?
C14 H14C 0.9800 . ?
C15 H15A 0.9800 . ?
C15 H15B 0.9800 . ?
C15 H15C 0.9800 . ?
C16 Si2 1.870(5) . ?
C16 H16A 0.9800 . ?
C16 H16B 0.9800 . ?
C16 H16C 0.9800 . ?
C17 Si2 1.861(4) . ?
C17 H17A 0.9800 . ?
C17 H17B 0.9800 . ?
C17 H17C 0.9800 . ?
C18 C20 1.504(8) . ?
C18 C19 1.506(8) . ?
C18 C21 1.526(7) . ?
C18 Si2 1.894(5) . ?
C19 H19A 0.9800 . ?
C19 H19B 0.9800 . ?
C19 H19C 0.9800 . ?
C20 H20A 0.9800 . ?
C20 H20B 0.9800 . ?
C20 H20C 0.9800 . ?
C21 H21A 0.9800 . ?
C21 H21B 0.9800 . ?
C21 H21C 0.9800 . ?
C51 N51 1.475(5) . ?
C51 C52 1.557(5) . ?
C51 H51A 0.9900 . ?
C51 H51B 0.9900 . ?
C52 C55 1.517(5) . ?
C52 C54 1.521(5) . ?
C52 C53 1.557(5) . ?
C53 N52 1.474(5) . ?
C53 H53A 0.9900 . ?
C53 H53B 0.9900 . ?
C54 H54A 0.9800 . ?
C54 H54B 0.9800 . ?
C54 H54C 0.9800 . ?
C55 N53 1.358(5) . ?
C55 C56 1.388(6) . ?
C56 C57 1.379(6) . ?
C56 H56 0.9500 . ?
C57 C58 1.370(7) . ?
C57 H57 0.9500 . ?
C58 C59 1.372(6) . ?
C58 H58 0.9500 . ?
C59 N53 1.351(5) . ?
C59 H59 0.9500 . ?
C60 Si51 1.869(6) . ?
C60 H60A 0.9800 . ?
C60 H60B 0.9800 . ?
C60 H60C 0.9800 . ?
C61 Si51 1.862(5) . ?
C61 H61A 0.9800 . ?
C61 H61B 0.9800 . ?
C61 H61C 0.9800 . ?
C62 C63 1.513(8) . ?
C62 C64 1.532(9) . ?
C62 C65 1.538(7) . ?
C62 Si51 1.883(5) . ?
C63 H63A 0.9800 . ?
C63 H63B 0.9800 . ?
C63 H63C 0.9800 . ?
C64 H64A 0.9800 . ?
C64 H64B 0.9800 . ?
C64 H64C 0.9800 . ?
C65 H65A 0.9800 . ?
C65 H65B 0.9800 . ?
C65 H65C 0.9800 . ?
C66 Si52 1.861(6) . ?
C66 H66A 0.9800 . ?
C66 H66B 0.9800 . ?
C66 H66C 0.9800 . ?
C67 Si52 1.840(6) . ?
C67 H67A 0.9800 . ?
C67 H67B 0.9800 . ?
C67 H67C 0.9800 . ?
C68 C70 1.505(12) . ?
C68 C69 1.511(11) . ?
C68 C71 1.549(8) . ?
C68 Si52 1.903(6) . ?
C69 H69A 0.9800 . ?
C69 H69B 0.9800 . ?
C69 H69C 0.9800 . ?
C70 H70A 0.9800 . ?
C70 H70B 0.9800 . ?
C70 H70C 0.9800 . ?
C71 H71A 0.9800 . ?
C71 H71B 0.9800 . ?
C71 H71C 0.9800 . ?
Cl1 Zr1 2.4614(10) . ?
Cl2 Zr1 2.4567(10) . ?
Cl51 Zr51 2.4539(12) . ?
Cl52 Zr51 2.4533(13) . ?
N1 Si1 1.738(3) . ?
N1 Zr1 2.012(3) . ?
N2 Si2 1.752(3) . ?
N2 Zr1 2.006(3) . ?
N3 Zr1 2.364(3) . ?
N51 Si51 1.751(4) . ?
N51 Zr51 2.004(3) . ?
N52 Si52 1.740(4) . ?
N52 Zr51 2.010(4) . ?
N53 Zr51 2.368(3) . ?

loop_
_geom_torsion_atom_site_label_1
_geom_torsion_atom_site_label_2
_geom_torsion_atom_site_label_3
_geom_torsion_atom_site_label_4
_geom_torsion
_geom_torsion_site_symmetry_1
_geom_torsion_site_symmetry_2
_geom_torsion_site_symmetry_3
_geom_torsion_site_symmetry_4
_geom_torsion_publ_flag
N1 C1 C2 C5 52.9(4) . . . . ?
N1 C1 C2 C4 174.5(3) . . . . ?
N1 C1 C2 C3 -72.0(4) . . . . ?
C5 C2 C3 N2 -59.1(4) . . . . ?
C4 C2 C3 N2 178.9(3) . . . . ?
C1 C2 C3 N2 65.6(4) . . . . ?
C4 C2 C5 N3 178.5(3) . . . . ?
C1 C2 C5 N3 -64.5(4) . . . . ?
C3 C2 C5 N3 61.1(4) . . . . ?
C4 C2 C5 C6 -0.8(5) . . . . ?
C1 C2 C5 C6 116.1(4) . . . . ?
C3 C2 C5 C6 -118.2(4) . . . . ?
N3 C5 C6 C7 -1.6(6) . . . . ?
C2 C5 C6 C7 177.7(4) . . . . ?
C5 C6 C7 C8 0.9(7) . . . . ?
C6 C7 C8 C9 0.7(7) . . . . ?
C7 C8 C9 N3 -1.5(7) . . . . ?
N51 C51 C52 C55 61.0(4) . . . . ?
N51 C51 C52 C54 -177.2(3) . . . . ?
N51 C51 C52 C53 -62.6(4) . . . . ?
C55 C52 C53 N52 -52.9(5) . . . . ?
C54 C52 C53 N52 -173.9(4) . . . . ?
C51 C52 C53 N52 72.1(4) . . . . ?
C54 C52 C55 N53 -174.5(3) . . . . ?
C53 C52 C55 N53 68.5(4) . . . . ?
C51 C52 C55 N53 -57.1(4) . . . . ?
C54 C52 C55 C56 8.4(5) . . . . ?
C53 C52 C55 C56 -108.6(4) . . . . ?
C51 C52 C55 C56 125.8(4) . . . . ?
N53 C55 C56 C57 1.7(6) . . . . ?
C52 C55 C56 C57 178.6(4) . . . . ?
C55 C56 C57 C58 1.6(7) . . . . ?
C56 C57 C58 C59 -2.2(7) . . . . ?
C57 C58 C59 N53 -0.6(7) . . . . ?
C2 C1 N1 Si1 -138.0(3) . . . . ?
C2 C1 N1 Zr1 24.9(4) . . . . ?
C2 C3 N2 Si2 151.9(3) . . . . ?
C2 C3 N2 Zr1 -15.7(4) . . . . ?
C8 C9 N3 C5 0.8(6) . . . . ?
C8 C9 N3 Zr1 178.9(3) . . . . ?
C6 C5 N3 C9 0.8(5) . . . . ?
C2 C5 N3 C9 -178.6(3) . . . . ?
C6 C5 N3 Zr1 -177.5(3) . . . . ?
C2 C5 N3 Zr1 3.1(4) . . . . ?
C52 C51 N51 Si51 -159.7(3) . . . . ?
C52 C51 N51 Zr51 11.3(4) . . . . ?
C52 C53 N52 Si52 139.0(3) . . . . ?
C52 C53 N52 Zr51 -26.1(5) . . . . ?
C58 C59 N53 C55 3.8(6) . . . . ?
C58 C59 N53 Zr51 -168.9(3) . . . . ?
C56 C55 N53 C59 -4.3(6) . . . . ?
C52 C55 N53 C59 178.5(3) . . . . ?
C56 C55 N53 Zr51 169.3(3) . . . . ?
C52 C55 N53 Zr51 -7.9(4) . . . . ?
C1 N1 Si1 C10 176.5(3) . . . . ?
Zr1 N1 Si1 C10 16.4(3) . . . . ?
C1 N1 Si1 C11 59.4(3) . . . . ?
Zr1 N1 Si1 C11 -100.7(3) . . . . ?
C1 N1 Si1 C12 -62.9(3) . . . . ?
Zr1 N1 Si1 C12 137.1(2) . . . . ?
C15 C12 Si1 N1 -47.0(5) . . . . ?
C14 C12 Si1 N1 73.0(4) . . . . ?
C13 C12 Si1 N1 -169.5(5) . . . . ?
C15 C12 Si1 C10 71.7(5) . . . . ?
C14 C12 Si1 C10 -168.2(4) . . . . ?
C13 C12 Si1 C10 -50.7(5) . . . . ?
C15 C12 Si1 C11 -168.0(5) . . . . ?
C14 C12 Si1 C11 -47.9(5) . . . . ?
C13 C12 Si1 C11 69.6(5) . . . . ?
C3 N2 Si2 C17 -168.3(3) . . . . ?
Zr1 N2 Si2 C17 -1.9(3) . . . . ?
C3 N2 Si2 C16 -51.5(3) . . . . ?
Zr1 N2 Si2 C16 114.8(2) . . . . ?
C3 N2 Si2 C18 71.0(3) . . . . ?
Zr1 N2 Si2 C18 -122.6(2) . . . . ?
C20 C18 Si2 N2 -63.9(5) . . . . ?
C19 C18 Si2 N2 59.1(5) . . . . ?
C21 C18 Si2 N2 177.9(4) . . . . ?
C20 C18 Si2 C17 177.4(4) . . . . ?
C19 C18 Si2 C17 -59.6(5) . . . . ?
C21 C18 Si2 C17 59.2(4) . . . . ?
C20 C18 Si2 C16 57.8(5) . . . . ?
C19 C18 Si2 C16 -179.2(4) . . . . ?
C21 C18 Si2 C16 -60.4(4) . . . . ?
C51 N51 Si51 C61 56.2(3) . . . . ?
Zr51 N51 Si51 C61 -113.8(3) . . . . ?
C51 N51 Si51 C60 172.1(3) . . . . ?
Zr51 N51 Si51 C60 2.1(3) . . . . ?
C51 N51 Si51 C62 -66.2(3) . . . . ?
Zr51 N51 Si51 C62 123.8(3) . . . . ?
C63 C62 Si51 N51 -46.7(5) . . . . ?
C64 C62 Si51 N51 74.6(4) . . . . ?
C65 C62 Si51 N51 -166.2(4) . . . . ?
C63 C62 Si51 C61 -168.7(5) . . . . ?
C64 C62 Si51 C61 -47.5(4) . . . . ?
C65 C62 Si51 C61 71.7(5) . . . . ?
C63 C62 Si51 C60 73.2(5) . . . . ?
C64 C62 Si51 C60 -165.5(4) . . . . ?
C65 C62 Si51 C60 -46.3(6) . . . . ?
C53 N52 Si52 C67 -167.0(4) . . . . ?
Zr51 N52 Si52 C67 -3.7(4) . . . . ?
C53 N52 Si52 C66 -49.8(4) . . . . ?
Zr51 N52 Si52 C66 113.5(3) . . . . ?
C53 N52 Si52 C68 72.5(4) . . . . ?
Zr51 N52 Si52 C68 -124.2(3) . . . . ?
C70 C68 Si52 N52 57.2(7) . . . . ?
C69 C68 Si52 N52 -64.7(6) . . . . ?
C71 C68 Si52 N52 175.9(5) . . . . ?
C70 C68 Si52 C67 -61.0(7) . . . . ?
C69 C68 Si52 C67 177.0(6) . . . . ?
C71 C68 Si52 C67 57.7(7) . . . . ?
C70 C68 Si52 C66 179.6(6) . . . . ?
C69 C68 Si52 C66 57.6(6) . . . . ?
C71 C68 Si52 C66 -61.8(7) . . . . ?
C3 N2 Zr1 N1 -21.1(3) . . . . ?
Si2 N2 Zr1 N1 172.31(19) . . . . ?
C3 N2 Zr1 N3 56.4(3) . . . . ?
Si2 N2 Zr1 N3 -110.2(2) . . . . ?
C3 N2 Zr1 Cl2 -126.4(2) . . . . ?
Si2 N2 Zr1 Cl2 67.1(2) . . . . ?
C3 N2 Zr1 Cl1 134.1(2) . . . . ?
Si2 N2 Zr1 Cl1 -32.5(2) . . . . ?
C1 N1 Zr1 N2 16.4(3) . . . . ?
Si1 N1 Zr1 N2 176.7(2) . . . . ?
C1 N1 Zr1 N3 -61.7(3) . . . . ?
Si1 N1 Zr1 N3 98.6(2) . . . . ?
C1 N1 Zr1 Cl2 120.8(2) . . . . ?
Si1 N1 Zr1 Cl2 -78.9(2) . . . . ?
C1 N1 Zr1 Cl1 -139.6(2) . . . . ?
Si1 N1 Zr1 Cl1 20.7(3) . . . . ?
C9 N3 Zr1 N2 127.6(3) . . . . ?
C5 N3 Zr1 N2 -54.2(3) . . . . ?
C9 N3 Zr1 N1 -126.3(3) . . . . ?
C5 N3 Zr1 N1 51.8(3) . . . . ?
C9 N3 Zr1 Cl2 4.0(17) . . . . ?
C5 N3 Zr1 Cl2 -178(24) . . . . ?
C9 N3 Zr1 Cl1 -0.5(3) . . . . ?
C5 N3 Zr1 Cl1 177.7(2) . . . . ?
C51 N51 Zr51 N52 23.9(3) . . . . ?
Si51 N51 Zr51 N52 -166.0(2) . . . . ?
C51 N51 Zr51 N53 -53.6(2) . . . . ?
Si51 N51 Zr51 N53 116.5(2) . . . . ?
C51 N51 Zr51 Cl52 127.5(2) . . . . ?
Si51 N51 Zr51 Cl52 -62.4(2) . . . . ?
C51 N51 Zr51 Cl51 -132.7(2) . . . . ?
Si51 N51 Zr51 Cl51 37.4(2) . . . . ?
C53 N52 Zr51 N51 -16.2(3) . . . . ?
Si52 N52 Zr51 N51 180.0(2) . . . . ?
C53 N52 Zr51 N53 62.7(3) . . . . ?
Si52 N52 Zr51 N53 -101.1(2) . . . . ?
C53 N52 Zr51 Cl52 -121.0(3) . . . . ?
Si52 N52 Zr51 Cl52 75.2(2) . . . . ?
C53 N52 Zr51 Cl51 139.0(2) . . . . ?
Si52 N52 Zr51 Cl51 -24.8(3) . . . . ?
C59 N53 Zr51 N51 -130.5(4) . . . . ?
C55 N53 Zr51 N51 56.5(3) . . . . ?
C59 N53 Zr51 N52 124.2(4) . . . . ?
C55 N53 Zr51 N52 -48.7(3) . . . . ?
C59 N53 Zr51 Cl52 33.1(16) . . . . ?
C55 N53 Zr51 Cl52 -139.8(13) . . . . ?
C59 N53 Zr51 Cl51 -5.6(3) . . . . ?
C55 N53 Zr51 Cl51 -178.5(3) . . . . ?
